data_7158432
loop_
_publ_author_name
'Zhang, Wande'
'Nawaz, Shah'
'Huang, Yue'
'Gong, Wenjing'
'Wei, Xingfu'
'Qu, Jingping'
'Wang, Baomin'

_publ_section_title
;
 C-4 benzofuranylation of pyrazolones by a metal-free catalyzed indirect
 heteroarylation strategy.
;
_journal_issue 46
_journal_name_full 'Organic &amp; biomolecular chemistry'
_journal_page_first 10215
_journal_page_last 10222
_journal_paper_doi 10.1039/d1ob01920a
_journal_volume 19
_journal_year 2021
_chemical_formula_sum 'C43 H32 N2 O2'
_chemical_formula_weight 608.70
_space_group_crystal_system monoclinic
_space_group_IT_number 14
_space_group_name_Hall '-P 2ybc'
_space_group_name_H-M_alt 'P 1 21/c 1'
_atom_sites_solution_hydrogens geom
_audit_creation_method SHELXL-2014/7
_audit_update_record
;
2020-06-27 deposited with the CCDC.	2021-11-10 downloaded from the CCDC.
;
_cell_angle_alpha 90
_cell_angle_beta 100.7763(11)
_cell_angle_gamma 90
_cell_formula_units_Z 4
_cell_length_a 11.7039(6)
_cell_length_b 17.6409(8)
_cell_length_c 15.4808(7)
_cell_measurement_reflns_used 9897
_cell_measurement_temperature 220(2)
_cell_measurement_theta_max 27.33
_cell_measurement_theta_min 2.32
_cell_volume 3139.9(3)
_computing_cell_refinement 'Bruker SAINT'
_computing_data_collection 'Bruker APEX2'
_computing_data_reduction 'Bruker SAINT'
_computing_molecular_graphics 'Bruker SHELXTL'
_computing_publication_material 'Bruker SHELXTL'
_computing_structure_refinement 'SHELXL-2014/7 (Sheldrick, 2014)'
_computing_structure_solution 'SHELXS-97 (Sheldrick 2008)'
_diffrn_ambient_temperature 220(2)
_diffrn_measured_fraction_theta_full 0.999
_diffrn_measured_fraction_theta_max 0.999
_diffrn_measurement_device_type 'Bruker APEX-II CCD'
_diffrn_measurement_method '\f and \w scans'
_diffrn_radiation_type MoK\a
_diffrn_radiation_wavelength 0.71073
_diffrn_reflns_av_R_equivalents 0.0521
_diffrn_reflns_av_unetI/netI 0.0345
_diffrn_reflns_Laue_measured_fraction_full 0.999
_diffrn_reflns_Laue_measured_fraction_max 0.999
_diffrn_reflns_limit_h_max 13
_diffrn_reflns_limit_h_min -13
_diffrn_reflns_limit_k_max 20
_diffrn_reflns_limit_k_min -20
_diffrn_reflns_limit_l_max 18
_diffrn_reflns_limit_l_min -18
_diffrn_reflns_number 43253
_diffrn_reflns_point_group_measured_fraction_full 0.999
_diffrn_reflns_point_group_measured_fraction_max 0.999
_diffrn_reflns_theta_full 24.999
_diffrn_reflns_theta_max 24.999
_diffrn_reflns_theta_min 2.114
_exptl_absorpt_coefficient_mu 0.079
_exptl_absorpt_correction_type none
_exptl_crystal_colour colorless
_exptl_crystal_density_diffrn 1.288
_exptl_crystal_description block
_exptl_crystal_F_000 1280
_exptl_crystal_size_max 0.150
_exptl_crystal_size_mid 0.120
_exptl_crystal_size_min 0.060
_exptl_transmission_factor_max 0.7456
_exptl_transmission_factor_min 0.6834
_refine_diff_density_max 0.203
_refine_diff_density_min -0.174
_refine_diff_density_rms 0.038
_refine_ls_extinction_method none
_refine_ls_goodness_of_fit_ref 1.000
_refine_ls_hydrogen_treatment 'riding mode'
_refine_ls_matrix_type full
_refine_ls_number_parameters 424
_refine_ls_number_reflns 5526
_refine_ls_number_restraints 0
_refine_ls_restrained_S_all 1.000
_refine_ls_R_factor_all 0.0674
_refine_ls_R_factor_gt 0.0425
_refine_ls_shift/su_max 0.000
_refine_ls_shift/su_mean 0.000
_refine_ls_structure_factor_coef Fsqd
_refine_ls_weighting_details 'w=1/[\s^2^(Fo^2^)+(0.0587P)^2^+0.4127P] where P=(Fo^2^+2Fc^2^)/3'
_refine_ls_weighting_scheme calc
_refine_ls_wR_factor_gt 0.0961
_refine_ls_wR_factor_ref 0.1041
_reflns_Friedel_coverage 0.000
_reflns_number_gt 4091
_reflns_number_total 5526
_reflns_threshold_expression 'I > 2\s(I)'
_cod_data_source_file d1ob01920a2.cif
_cod_data_source_block 1
_cod_original_sg_symbol_H-M 'P 21/c'
_cod_database_code 7158432
_shelx_shelxl_version_number 2014/7
_shelx_space_group_comment
;
The symmetry employed for this shelxl refinement is uniquely defined
by the following loop, which should always be used as a source of
symmetry information in preference to the above space-group names.
They are only intended as comments.
;
_shelx_estimated_absorpt_t_min 0.988
_shelx_estimated_absorpt_t_max 0.995

loop_
_space_group_symop_operation_xyz
'x, y, z'
'-x, y+1/2, -z+1/2'
'-x, -y, -z'
'x, -y-1/2, z-1/2'

loop_
_atom_site_label
_atom_site_type_symbol
_atom_site_fract_x
_atom_site_fract_y
_atom_site_fract_z
_atom_site_U_iso_or_equiv
_atom_site_adp_type
_atom_site_occupancy
_atom_site_site_symmetry_order
_atom_site_calc_flag
_atom_site_refinement_flags_posn
_atom_site_refinement_flags_adp
_atom_site_refinement_flags_occupancy
_atom_site_disorder_assembly
_atom_site_disorder_group
O2 O 0.99544(9) 0.04653(6) 0.67252(7) 0.0299(3) Uani 1 1 d . . . . .
O1 O 0.72627(9) 0.19523(6) 0.77401(7) 0.0325(3) Uani 1 1 d . . . . .
N2 N 0.66026(11) 0.08882(7) 0.83679(8) 0.0271(3) Uani 1 1 d . . . . .
N1 N 0.62888(11) 0.01370(7) 0.81229(8) 0.0272(3) Uani 1 1 d . . . . .
C5 C 0.83535(13) 0.09214(8) 0.58150(10) 0.0253(4) Uani 1 1 d . . . . .
C6 C 0.69586(12) 0.12905(9) 0.77107(10) 0.0254(4) Uani 1 1 d . . . . .
C7 C 0.80352(13) 0.06901(8) 0.66432(10) 0.0243(3) Uani 1 1 d . . . . .
C8 C 0.90252(13) 0.04313(8) 0.71556(10) 0.0250(4) Uani 1 1 d . . . . .
C9 C 0.68730(13) 0.07468(8) 0.69343(10) 0.0245(3) Uani 1 1 d . . . . .
C10 C 0.66845(15) -0.09129(9) 0.61815(11) 0.0357(4) Uani 1 1 d . . . . .
H10A H 0.7286 -0.0620 0.6026 0.043 Uiso 1 1 calc R U . . .
C11 C 1.03198(15) 0.13575(9) 0.85925(11) 0.0366(4) Uani 1 1 d . . . . .
H11A H 0.9652 0.1607 0.8292 0.044 Uiso 1 1 calc R U . . .
C12 C 0.93218(13) 0.01344(9) 0.80770(10) 0.0279(4) Uani 1 1 d . . . . .
H12A H 0.8646 0.0244 0.8358 0.034 Uiso 1 1 calc R U . . .
C13 C 0.64762(14) 0.11472(8) 0.92150(10) 0.0272(4) Uani 1 1 d . . . . .
C14 C 1.03568(14) 0.05710(9) 0.85982(10) 0.0280(4) Uani 1 1 d . . . . .
C15 C 0.58718(13) 0.10358(9) 0.61979(10) 0.0295(4) Uani 1 1 d . . . . .
H15A H 0.6066 0.1545 0.6017 0.035 Uiso 1 1 calc R U . . .
H15B H 0.5810 0.0701 0.5686 0.035 Uiso 1 1 calc R U . . .
C16 C 0.61637(14) -0.06858(9) 0.68724(10) 0.0285(4) Uani 1 1 d . . . . .
C17 C 0.95375(14) 0.07705(9) 0.59158(10) 0.0268(4) Uani 1 1 d . . . . .
C18 C 0.55530(15) 0.08991(9) 0.95766(11) 0.0326(4) Uani 1 1 d . . . . .
H18A H 0.4992 0.0573 0.9257 0.039 Uiso 1 1 calc R U . . .
C19 C 1.02120(15) 0.09293(9) 0.52959(11) 0.0345(4) Uani 1 1 d . . . . .
H19A H 1.1012 0.0820 0.5395 0.041 Uiso 1 1 calc R U . . .
C20 C 0.47115(14) 0.10630(9) 0.64888(10) 0.0306(4) Uani 1 1 d . . . . .
C21 C 0.78117(15) 0.12422(9) 0.50167(11) 0.0348(4) Uani 1 1 d . . . . .
H21A H 0.7009 0.1343 0.4908 0.042 Uiso 1 1 calc R U . . .
C22 C 0.64717(13) 0.00348(8) 0.73390(10) 0.0248(3) Uani 1 1 d . . . . .
C23 C 0.54581(16) 0.11324(10) 1.04102(12) 0.0402(4) Uani 1 1 d . . . . .
H23A H 0.4838 0.0958 1.0664 0.048 Uiso 1 1 calc R U . . .
C24 C 1.13328(16) 0.02218(10) 0.90665(11) 0.0390(4) Uani 1 1 d . . . . .
H24A H 1.1367 -0.0310 0.9096 0.047 Uiso 1 1 calc R U . . .
C25 C 1.03046(16) -0.10787(9) 0.77054(11) 0.0364(4) Uani 1 1 d . . . . .
H25A H 1.0785 -0.0787 0.7411 0.044 Uiso 1 1 calc R U . . .
C26 C 0.44094(15) 0.16778(11) 0.69478(13) 0.0442(5) Uani 1 1 d . . . . .
H26A H 0.4903 0.2102 0.7036 0.053 Uiso 1 1 calc R U . . .
C27 C 0.54328(17) -0.19935(10) 0.59337(13) 0.0462(5) Uani 1 1 d . . . . .
H27A H 0.5183 -0.2436 0.5614 0.055 Uiso 1 1 calc R U . . .
C28 C 0.94789(14) -0.07247(9) 0.80951(10) 0.0298(4) Uani 1 1 d . . . . .
C29 C 0.39368(14) 0.04632(10) 0.63324(12) 0.0378(4) Uani 1 1 d . . . . .
H29A H 0.4102 0.0050 0.5992 0.045 Uiso 1 1 calc R U . . .
C30 C 0.62672(17) 0.16189(10) 1.08716(12) 0.0424(5) Uani 1 1 d . . . . .
H30A H 0.6201 0.1775 1.1441 0.051 Uiso 1 1 calc R U . . .
C31 C 0.71708(17) 0.18755(10) 1.04993(12) 0.0420(5) Uani 1 1 d . . . . .
H31A H 0.7712 0.2217 1.0811 0.050 Uiso 1 1 calc R U . . .
C32 C 0.52743(15) -0.11272(9) 0.70888(11) 0.0355(4) Uani 1 1 d . . . . .
H32A H 0.4922 -0.0984 0.7562 0.043 Uiso 1 1 calc R U . . .
C33 C 0.63235(17) -0.15703(10) 0.57170(12) 0.0435(5) Uani 1 1 d . . . . .
H33A H 0.6688 -0.1726 0.5255 0.052 Uiso 1 1 calc R U . . .
C34 C 1.22625(16) 0.06467(11) 0.94937(12) 0.0465(5) Uani 1 1 d . . . . .
H34A H 1.2925 0.0400 0.9805 0.056 Uiso 1 1 calc R U . . .
C35 C 1.12469(16) 0.17784(10) 0.90206(13) 0.0451(5) Uani 1 1 d . . . . .
H35A H 1.1209 0.2311 0.9007 0.054 Uiso 1 1 calc R U . . .
C36 C 0.29286(16) 0.04646(11) 0.66688(14) 0.0493(5) Uani 1 1 d . . . . .
H36A H 0.2419 0.0049 0.6567 0.059 Uiso 1 1 calc R U . . .
C37 C 0.96560(16) 0.12546(10) 0.45293(11) 0.0390(4) Uani 1 1 d . . . . .
H37A H 1.0081 0.1375 0.4089 0.047 Uiso 1 1 calc R U . . .
C38 C 0.72937(15) 0.16370(9) 0.96730(11) 0.0361(4) Uani 1 1 d . . . . .
H38A H 0.7923 0.1805 0.9425 0.043 Uiso 1 1 calc R U . . .
C39 C 0.84738(16) 0.14086(10) 0.43920(11) 0.0405(4) Uani 1 1 d . . . . .
H39A H 0.8114 0.1632 0.3859 0.049 Uiso 1 1 calc R U . . .
C40 C 0.9750(2) -0.22893(11) 0.81762(13) 0.0540(6) Uani 1 1 d . . . . .
H40A H 0.9840 -0.2819 0.8203 0.065 Uiso 1 1 calc R U . . .
C41 C 0.87955(17) -0.11686(11) 0.85272(13) 0.0482(5) Uani 1 1 d . . . . .
H41A H 0.8227 -0.0939 0.8797 0.058 Uiso 1 1 calc R U . . .
C42 C 1.04334(18) -0.18566(10) 0.77427(12) 0.0442(5) Uani 1 1 d . . . . .
H42A H 1.0994 -0.2090 0.7469 0.053 Uiso 1 1 calc R U . . .
C43 C 1.22273(17) 0.14235(11) 0.94679(13) 0.0473(5) Uani 1 1 d . . . . .
H43A H 1.2865 0.1710 0.9752 0.057 Uiso 1 1 calc R U . . .
C44 C 0.49040(16) -0.17731(10) 0.66162(12) 0.0423(5) Uani 1 1 d . . . . .
H44A H 0.4291 -0.2062 0.6760 0.051 Uiso 1 1 calc R U . . .
C45 C 0.8935(2) -0.19458(11) 0.85691(15) 0.0619(6) Uani 1 1 d . . . . .
H45A H 0.8466 -0.2240 0.8870 0.074 Uiso 1 1 calc R U . . .
C46 C 0.33941(16) 0.16793(13) 0.72794(14) 0.0576(6) Uani 1 1 d . . . . .
H46A H 0.3204 0.2102 0.7594 0.069 Uiso 1 1 calc R U . . .
C47 C 0.26641(16) 0.10687(13) 0.71518(14) 0.0566(6) Uani 1 1 d . . . . .
H47A H 0.1985 0.1063 0.7394 0.068 Uiso 1 1 calc R U . . .

loop_
_atom_site_aniso_label
_atom_site_aniso_U_11
_atom_site_aniso_U_22
_atom_site_aniso_U_33
_atom_site_aniso_U_23
_atom_site_aniso_U_13
_atom_site_aniso_U_12
O2 0.0257(6) 0.0352(6) 0.0302(6) 0.0043(5) 0.0090(5) 0.0021(5)
O1 0.0355(6) 0.0231(6) 0.0405(7) -0.0007(5) 0.0111(5) -0.0044(5)
N2 0.0303(8) 0.0223(7) 0.0300(7) -0.0019(6) 0.0092(6) -0.0034(6)
N1 0.0267(7) 0.0234(7) 0.0322(8) -0.0008(6) 0.0072(6) -0.0022(6)
C5 0.0292(9) 0.0210(8) 0.0266(9) -0.0024(7) 0.0076(7) -0.0023(7)
C6 0.0191(8) 0.0266(9) 0.0308(9) 0.0026(7) 0.0054(7) 0.0011(7)
C7 0.0246(8) 0.0213(8) 0.0273(8) -0.0006(7) 0.0058(7) -0.0011(6)
C8 0.0245(8) 0.0234(8) 0.0292(9) 0.0009(7) 0.0105(7) -0.0014(7)
C9 0.0241(8) 0.0226(8) 0.0276(9) 0.0004(7) 0.0071(7) -0.0010(6)
C10 0.0399(10) 0.0295(9) 0.0384(10) -0.0026(8) 0.0088(8) -0.0028(8)
C11 0.0356(10) 0.0332(10) 0.0396(10) 0.0024(8) 0.0033(8) 0.0060(8)
C12 0.0266(8) 0.0302(9) 0.0286(9) 0.0033(7) 0.0092(7) 0.0027(7)
C13 0.0308(9) 0.0248(8) 0.0259(9) 0.0011(7) 0.0050(7) 0.0041(7)
C14 0.0305(9) 0.0302(9) 0.0242(8) 0.0023(7) 0.0073(7) 0.0022(7)
C15 0.0288(9) 0.0294(9) 0.0304(9) 0.0028(7) 0.0058(7) 0.0010(7)
C16 0.0305(9) 0.0231(8) 0.0302(9) 0.0016(7) 0.0013(7) 0.0003(7)
C17 0.0315(9) 0.0239(8) 0.0256(9) -0.0006(7) 0.0072(7) -0.0020(7)
C18 0.0351(10) 0.0302(9) 0.0335(10) -0.0007(7) 0.0093(8) -0.0015(7)
C19 0.0346(10) 0.0355(10) 0.0359(10) -0.0013(8) 0.0133(8) -0.0032(8)
C20 0.0254(9) 0.0333(9) 0.0312(9) 0.0027(7) 0.0006(7) 0.0030(7)
C21 0.0353(10) 0.0386(10) 0.0306(9) 0.0043(8) 0.0063(8) 0.0052(8)
C22 0.0215(8) 0.0256(8) 0.0279(9) 0.0005(7) 0.0058(7) -0.0004(6)
C23 0.0464(11) 0.0399(10) 0.0379(10) 0.0004(9) 0.0172(9) 0.0006(9)
C24 0.0433(11) 0.0295(9) 0.0406(10) 0.0021(8) -0.0014(8) 0.0046(8)
C25 0.0465(11) 0.0310(9) 0.0327(10) 0.0020(8) 0.0101(8) 0.0018(8)
C26 0.0264(10) 0.0469(11) 0.0588(12) -0.0157(10) 0.0064(9) -0.0025(8)
C27 0.0582(13) 0.0265(9) 0.0461(12) -0.0034(8) -0.0102(10) -0.0029(9)
C28 0.0338(9) 0.0285(9) 0.0257(9) 0.0044(7) 0.0016(7) -0.0008(7)
C29 0.0277(9) 0.0373(10) 0.0458(11) 0.0015(8) 0.0003(8) 0.0021(8)
C30 0.0629(13) 0.0373(10) 0.0278(9) -0.0021(8) 0.0103(9) 0.0043(9)
C31 0.0514(12) 0.0366(10) 0.0343(10) -0.0038(8) -0.0013(9) -0.0043(9)
C32 0.0396(10) 0.0303(9) 0.0360(10) 0.0047(8) 0.0051(8) -0.0053(8)
C33 0.0570(12) 0.0334(10) 0.0381(11) -0.0070(8) 0.0036(9) 0.0044(9)
C34 0.0414(11) 0.0427(11) 0.0486(12) 0.0009(9) -0.0089(9) 0.0054(9)
C35 0.0499(12) 0.0298(10) 0.0530(12) -0.0003(9) 0.0028(10) 0.0005(9)
C36 0.0269(10) 0.0537(12) 0.0648(14) 0.0044(11) 0.0023(9) -0.0070(9)
C37 0.0490(12) 0.0400(10) 0.0322(10) 0.0015(8) 0.0183(9) -0.0064(9)
C38 0.0360(10) 0.0364(10) 0.0352(10) -0.0003(8) 0.0050(8) -0.0047(8)
C39 0.0495(12) 0.0434(11) 0.0290(10) 0.0077(8) 0.0087(9) 0.0016(9)
C40 0.0869(16) 0.0280(10) 0.0466(12) 0.0037(9) 0.0113(11) -0.0005(10)
C41 0.0541(12) 0.0409(11) 0.0545(12) 0.0107(9) 0.0227(10) 0.0018(9)
C42 0.0643(13) 0.0340(10) 0.0341(10) -0.0022(8) 0.0091(9) 0.0081(9)
C43 0.0461(12) 0.0431(11) 0.0482(12) -0.0043(9) -0.0028(9) -0.0067(9)
C44 0.0446(11) 0.0289(10) 0.0490(12) 0.0067(9) -0.0025(9) -0.0101(8)
C45 0.0869(17) 0.0375(12) 0.0676(15) 0.0135(10) 0.0308(13) -0.0093(11)
C46 0.0307(11) 0.0746(15) 0.0677(14) -0.0322(12) 0.0095(10) 0.0002(10)
C47 0.0260(10) 0.0849(17) 0.0610(14) -0.0095(12) 0.0139(9) -0.0057(10)

loop_
_atom_type_symbol
_atom_type_description
_atom_type_scat_dispersion_real
_atom_type_scat_dispersion_imag
_atom_type_scat_source
C C 0.0033 0.0016 'International Tables Vol C Tables 4.2.6.8 and 6.1.1.4'
H H 0.0000 0.0000 'International Tables Vol C Tables 4.2.6.8 and 6.1.1.4'
N N 0.0061 0.0033 'International Tables Vol C Tables 4.2.6.8 and 6.1.1.4'
O O 0.0106 0.0060 'International Tables Vol C Tables 4.2.6.8 and 6.1.1.4'

loop_
_geom_angle_atom_site_label_1
_geom_angle_atom_site_label_2
_geom_angle_atom_site_label_3
_geom_angle
_geom_angle_site_symmetry_1
_geom_angle_site_symmetry_3
_geom_angle_publ_flag
C17 O2 C8 106.35(11) . . ?
C6 N2 N1 112.85(12) . . ?
C6 N2 C13 128.15(13) . . ?
N1 N2 C13 118.94(12) . . ?
C22 N1 N2 107.79(12) . . ?
C17 C5 C21 117.01(14) . . ?
C17 C5 C7 105.11(13) . . ?
C21 C5 C7 137.87(15) . . ?
O1 C6 N2 126.63(14) . . ?
O1 C6 C9 127.38(14) . . ?
N2 C6 C9 105.98(12) . . ?
C8 C7 C5 106.13(13) . . ?
C8 C7 C9 124.42(13) . . ?
C5 C7 C9 129.38(14) . . ?
C7 C8 O2 111.57(13) . . ?
C7 C8 C12 134.08(14) . . ?
O2 C8 C12 114.34(12) . . ?
C7 C9 C22 115.66(12) . . ?
C7 C9 C6 110.21(12) . . ?
C22 C9 C6 100.08(12) . . ?
C7 C9 C15 113.45(12) . . ?
C22 C9 C15 108.92(12) . . ?
C6 C9 C15 107.45(12) . . ?
C16 C10 C33 120.42(17) . . ?
C35 C11 C14 120.97(16) . . ?
C8 C12 C28 111.73(13) . . ?
C8 C12 C14 110.21(13) . . ?
C28 C12 C14 114.14(13) . . ?
C18 C13 C38 120.68(15) . . ?
C18 C13 N2 119.81(14) . . ?
C38 C13 N2 119.50(14) . . ?
C24 C14 C11 118.16(15) . . ?
C24 C14 C12 123.24(15) . . ?
C11 C14 C12 118.59(14) . . ?
C20 C15 C9 112.78(13) . . ?
C10 C16 C32 118.78(15) . . ?
C10 C16 C22 121.69(14) . . ?
C32 C16 C22 119.39(15) . . ?
O2 C17 C19 124.37(14) . . ?
O2 C17 C5 110.83(13) . . ?
C19 C17 C5 124.77(15) . . ?
C13 C18 C23 119.47(16) . . ?
C37 C19 C17 116.55(16) . . ?
C26 C20 C29 117.94(16) . . ?
C26 C20 C15 120.71(15) . . ?
C29 C20 C15 121.31(15) . . ?
C39 C21 C5 118.96(16) . . ?
N1 C22 C16 121.05(14) . . ?
N1 C22 C9 113.16(13) . . ?
C16 C22 C9 125.33(13) . . ?
C30 C23 C18 120.30(17) . . ?
C14 C24 C34 120.63(16) . . ?
C28 C25 C42 120.75(16) . . ?
C46 C26 C20 121.00(17) . . ?
C33 C27 C44 120.30(17) . . ?
C41 C28 C25 118.17(16) . . ?
C41 C28 C12 119.61(15) . . ?
C25 C28 C12 122.20(14) . . ?
C36 C29 C20 120.81(17) . . ?
C31 C30 C23 119.84(17) . . ?
C30 C31 C38 120.73(17) . . ?
C44 C32 C16 120.67(17) . . ?
C27 C33 C10 119.92(18) . . ?
C43 C34 C24 120.71(17) . . ?
C43 C35 C11 120.31(17) . . ?
C47 C36 C29 120.35(18) . . ?
C19 C37 C39 120.95(16) . . ?
C31 C38 C13 118.95(16) . . ?
C21 C39 C37 121.73(16) . . ?
C45 C40 C42 119.47(18) . . ?
C28 C41 C45 120.85(19) . . ?
C40 C42 C25 120.36(18) . . ?
C34 C43 C35 119.17(18) . . ?
C27 C44 C32 119.91(17) . . ?
C40 C45 C41 120.41(19) . . ?
C47 C46 C26 120.24(19) . . ?
C46 C47 C36 119.55(19) . . ?

loop_
_geom_bond_atom_site_label_1
_geom_bond_atom_site_label_2
_geom_bond_distance
_geom_bond_site_symmetry_2
_geom_bond_publ_flag
O2 C17 1.3672(18) . ?
O2 C8 1.3789(17) . ?
O1 C6 1.2189(18) . ?
N2 C6 1.368(2) . ?
N2 N1 1.4081(17) . ?
N2 C13 1.4223(19) . ?
N1 C22 1.2839(19) . ?
C5 C17 1.391(2) . ?
C5 C21 1.399(2) . ?
C5 C7 1.459(2) . ?
C6 C9 1.526(2) . ?
C7 C8 1.355(2) . ?
C7 C9 1.514(2) . ?
C8 C12 1.498(2) . ?
C9 C22 1.517(2) . ?
C9 C15 1.560(2) . ?
C10 C16 1.386(2) . ?
C10 C33 1.388(2) . ?
C11 C35 1.378(2) . ?
C11 C14 1.388(2) . ?
C12 C28 1.526(2) . ?
C12 C14 1.532(2) . ?
C13 C18 1.378(2) . ?
C13 C38 1.382(2) . ?
C14 C24 1.378(2) . ?
C15 C20 1.509(2) . ?
C16 C32 1.390(2) . ?
C16 C22 1.473(2) . ?
C17 C19 1.381(2) . ?
C18 C23 1.379(2) . ?
C19 C37 1.368(2) . ?
C20 C26 1.378(2) . ?
C20 C29 1.385(2) . ?
C21 C39 1.379(2) . ?
C23 C30 1.375(3) . ?
C24 C34 1.384(2) . ?
C25 C28 1.380(2) . ?
C25 C42 1.381(2) . ?
C26 C46 1.380(3) . ?
C27 C33 1.374(3) . ?
C27 C44 1.377(3) . ?
C28 C41 1.379(2) . ?
C29 C36 1.376(3) . ?
C30 C31 1.372(3) . ?
C31 C38 1.379(2) . ?
C32 C44 1.379(2) . ?
C34 C43 1.371(3) . ?
C35 C43 1.375(3) . ?
C36 C47 1.370(3) . ?
C37 C39 1.387(3) . ?
C40 C45 1.365(3) . ?
C40 C42 1.369(3) . ?
C41 C45 1.381(3) . ?
C46 C47 1.366(3) . ?
